data_2017350
loop_
_publ_author_name
'Parkin, Sean R.'
'Behrman, Edward J.'

_publ_section_title
;
 Channel-forming solvates of 6-chloro-2,5-dihydroxypyridine and its
 solvent-free tautomer 6-chloro-5-hydroxy-2-pyridone
;
_journal_coeditor_code MX3019
_journal_issue 10
_journal_name_full 'Acta Crystallographica Section C'
_journal_page_first o529
_journal_page_last o533
_journal_paper_doi 10.1107/S0108270109036476
_journal_volume 65
_journal_year 2009
_chemical_formula_iupac 'C5 H4 Cl N O2 , 0.125C H Cl3'
_chemical_formula_moiety 'C5 H4 Cl N O2 , 0.125C H Cl3'
_chemical_formula_sum 'C5.125 H4.125 Cl1.375 N O2'
_chemical_formula_weight 160.46
_chemical_name_systematic
;
6-Chloro-2,5-dihydroxypyridine chloroform 0.125-solvate
;
_space_group_IT_number 88
_symmetry_cell_setting tetragonal
_symmetry_space_group_name_Hall '-I 4ad'
_symmetry_space_group_name_H-M 'I 41/a :2'
_atom_sites_solution_hydrogens geom
_atom_sites_solution_primary direct
_atom_sites_solution_secondary difmap
_audit_creation_method SHELXL97
_cell_angle_alpha 90.00
_cell_angle_beta 90.00
_cell_angle_gamma 90.00
_cell_formula_units_Z 32
_cell_length_a 27.1736(10)
_cell_length_b 27.1736(10)
_cell_length_c 6.9253(2)
_cell_measurement_reflns_used 3119
_cell_measurement_temperature 90.0(2)
_cell_measurement_theta_max 27.48
_cell_measurement_theta_min 1.00
_cell_volume 5113.7(3)
_computing_cell_refinement 'SCALEPACK (Otwinowski & Minor, 1997)'
_computing_data_collection 'COLLECT (Nonius, 1998)'
_computing_data_reduction 'DENZO-SMN (Otwinowski & Minor, 1997)'
_computing_molecular_graphics 'XP in SHELXTL (Sheldrick, 2008)'
_computing_publication_material
;
SHELXL97 (Sheldrick, 2008) and local procedures
;
_computing_structure_refinement 'SHELXL97 (Sheldrick, 2008)'
_computing_structure_solution 'SHELXS97 (Sheldrick, 2008)'
_diffrn_ambient_temperature 90.0(2)
_diffrn_detector_area_resol_mean 9.1
_diffrn_measured_fraction_theta_full 0.999
_diffrn_measured_fraction_theta_max 0.999
_diffrn_measurement_device_type 'Nonius KappaCCD area-detector'
_diffrn_measurement_method '\w scans at fixed \c = 55\%'
_diffrn_radiation_monochromator graphite
_diffrn_radiation_source 'fine-focus sealed tube'
_diffrn_radiation_type MoK\a
_diffrn_radiation_wavelength 0.71073
_diffrn_reflns_av_R_equivalents 0.0690
_diffrn_reflns_av_sigmaI/netI 0.0834
_diffrn_reflns_limit_h_max 35
_diffrn_reflns_limit_h_min -35
_diffrn_reflns_limit_k_max 24
_diffrn_reflns_limit_k_min -24
_diffrn_reflns_limit_l_max 8
_diffrn_reflns_limit_l_min -5
_diffrn_reflns_number 12800
_diffrn_reflns_theta_full 27.47
_diffrn_reflns_theta_max 27.47
_diffrn_reflns_theta_min 1.50
_diffrn_standards_number 0
_exptl_absorpt_coefficient_mu 0.675
_exptl_absorpt_correction_T_max 0.888
_exptl_absorpt_correction_T_min 0.877
_exptl_absorpt_correction_type multi-scan
_exptl_absorpt_process_details '(SCALEPACK; Otwinowski & Minor, 1997)'
_exptl_crystal_colour 'pale yellow'
_exptl_crystal_density_diffrn 1.667
_exptl_crystal_density_method 'not measured'
_exptl_crystal_description 'block cut from needle'
_exptl_crystal_F_000 2600
_exptl_crystal_size_max 0.20
_exptl_crystal_size_mid 0.18
_exptl_crystal_size_min 0.18
_refine_diff_density_max 0.529
_refine_diff_density_min -0.437
_refine_ls_extinction_method none
_refine_ls_goodness_of_fit_ref 0.988
_refine_ls_hydrogen_treatment constr
_refine_ls_matrix_type full
_refine_ls_number_parameters 198
_refine_ls_number_reflns 2924
_refine_ls_number_restraints 12
_refine_ls_restrained_S_all 0.994
_refine_ls_R_factor_all 0.1066
_refine_ls_R_factor_gt 0.0517
_refine_ls_shift/su_max 0.001
_refine_ls_shift/su_mean 0.000
_refine_ls_structure_factor_coef Fsqd
_refine_ls_weighting_details 'calc w = 1/[\s^2^(Fo^2^)+(0.0769P)^2^] where P=(Fo^2^+2Fc^2^)/3'
_refine_ls_weighting_scheme calc
_refine_ls_wR_factor_gt 0.1212
_refine_ls_wR_factor_ref 0.1458
_reflns_number_gt 1731
_reflns_number_total 2924
_reflns_threshold_expression I>2\s(I)
_cod_data_source_file mx3019.cif
_cod_data_source_block IIa
_cod_original_sg_symbol_H-M 'I 41/a'
_cod_database_code 2017350
_cod_database_fobs_code 2017350

loop_
_symmetry_equiv_pos_as_xyz
'x, y, z'
'-x, -y+1/2, z'
'-y+3/4, x+1/4, z+1/4'
'y+1/4, -x+1/4, z+1/4'
'x+1/2, y+1/2, z+1/2'
'-x+1/2, -y+1, z+1/2'
'-y+5/4, x+3/4, z+3/4'
'y+3/4, -x+3/4, z+3/4'
'-x, -y, -z'
'x, y-1/2, -z'
'y-3/4, -x-1/4, -z-1/4'
'-y-1/4, x-1/4, -z-1/4'
'-x+1/2, -y+1/2, -z+1/2'
'x+1/2, y, -z+1/2'
'y-1/4, -x+1/4, -z+1/4'
'-y+1/4, x+1/4, -z+1/4'

loop_
_atom_site_type_symbol
_atom_site_label
_atom_site_fract_x
_atom_site_fract_y
_atom_site_fract_z
_atom_site_U_iso_or_equiv
_atom_site_adp_type
_atom_site_calc_flag
_atom_site_refinement_flags
_atom_site_occupancy
_atom_site_disorder_assembly
_atom_site_disorder_group
N N1A 0.42002(9) 0.46883(9) 0.4204(3) 0.0177(6) Uani d . 1 . .
C C2A 0.44769(11) 0.47793(11) 0.2654(4) 0.0195(7) Uani d . 1 . .
C C3A 0.42923(11) 0.50030(11) 0.1000(4) 0.0191(7) Uani d . 1 . .
H H3A 0.4500 0.5072 -0.0070 0.023 Uiso calc R 1 . .
C C4A 0.38012(12) 0.51209(11) 0.0957(4) 0.0206(7) Uani d . 1 . .
H H4A 0.3664 0.5272 -0.0157 0.025 Uiso calc R 1 . .
C C5A 0.35031(11) 0.50183(11) 0.2551(4) 0.0175(7) Uani d . 1 . .
C C6A 0.37214(11) 0.48039(11) 0.4116(4) 0.0182(7) Uani d . 1 . .
O O1A 0.49568(8) 0.46619(9) 0.2699(3) 0.0278(6) Uani d . 1 . .
H H1A 0.5021 0.4518 0.3742 0.042 Uiso calc R 1 . .
O O2A 0.30080(7) 0.51153(8) 0.2389(3) 0.0230(5) Uani d . 1 . .
H H2A 0.2898 0.5210 0.3461 0.035 Uiso calc R 1 . .
Cl Cl1A 0.33779(3) 0.46810(3) 0.61766(11) 0.0208(2) Uani d . 1 . .
N N1B 0.52399(9) 0.41149(9) 0.5796(4) 0.0197(6) Uani d . 1 . .
C C2B 0.49708(11) 0.40275(11) 0.7368(4) 0.0206(7) Uani d . 1 . .
C C3B 0.51585(12) 0.37849(12) 0.8973(4) 0.0240(8) Uani d . 1 . .
H H3B 0.4958 0.3726 1.0074 0.029 Uiso calc R 1 . .
C C4B 0.56389(12) 0.36319(11) 0.8936(4) 0.0232(7) Uani d . 1 . .
H H4B 0.5775 0.3466 1.0021 0.028 Uiso calc R 1 . .
C C5B 0.59301(11) 0.37184(11) 0.7306(4) 0.0194(7) Uani d . 1 . .
C C6B 0.57061(11) 0.39608(11) 0.5798(4) 0.0193(7) Uani d . 1 . .
O O1B 0.44964(8) 0.41806(8) 0.7360(3) 0.0251(6) Uani d . 1 . .
H H1B 0.4440 0.4337 0.6338 0.038 Uiso calc R 1 . .
O O2B 0.64090(8) 0.35919(9) 0.7141(3) 0.0298(6) Uani d . 1 . .
H H2B 0.6495 0.3430 0.8119 0.045 Uiso calc R 1 . .
Cl Cl1B 0.60408(3) 0.40782(3) 0.37067(11) 0.0230(2) Uani d . 1 . .
C C1S 0.5269(5) 0.2395(4) 0.267(2) 0.033(4) Uiso d PDU 0.25 A -1
H H1S 0.5518 0.2320 0.1642 0.039 Uiso calc PR 0.25 A -1
Cl Cl1S 0.5185(3) 0.1854(2) 0.3863(10) 0.0471(18) Uani d PD 0.25 A -1
Cl Cl2S 0.47528(19) 0.25883(18) 0.1432(10) 0.0811(19) Uani d PD 0.25 A -1
Cl Cl3S 0.5522(3) 0.2856(3) 0.3983(13) 0.073(3) Uani d PDU 0.25 A -1

loop_
_atom_site_aniso_label
_atom_site_aniso_U_11
_atom_site_aniso_U_22
_atom_site_aniso_U_33
_atom_site_aniso_U_12
_atom_site_aniso_U_13
_atom_site_aniso_U_23
N1A 0.0188(14) 0.0167(14) 0.0176(14) -0.0007(10) 0.0028(11) 0.0031(11)
C2A 0.0221(18) 0.0202(17) 0.0161(17) -0.0012(13) 0.0023(14) 0.0011(13)
C3A 0.0224(18) 0.0195(17) 0.0155(17) -0.0028(13) 0.0014(13) 0.0006(13)
C4A 0.0275(19) 0.0177(16) 0.0166(17) 0.0003(13) 0.0002(14) 0.0024(13)
C5A 0.0164(17) 0.0166(16) 0.0196(16) 0.0002(12) 0.0005(13) -0.0024(13)
C6A 0.0221(17) 0.0154(16) 0.0171(17) -0.0051(12) 0.0024(14) -0.0005(13)
O1A 0.0196(13) 0.0403(15) 0.0235(13) 0.0076(10) 0.0033(10) 0.0109(11)
O2A 0.0176(12) 0.0300(13) 0.0214(13) 0.0024(9) -0.0016(10) -0.0025(10)
Cl1A 0.0216(4) 0.0231(4) 0.0177(4) -0.0013(3) 0.0038(3) 0.0023(3)
N1B 0.0182(14) 0.0185(14) 0.0226(14) 0.0002(11) 0.0027(12) 0.0034(12)
C2B 0.0215(18) 0.0206(18) 0.0196(17) -0.0014(13) -0.0017(14) 0.0007(14)
C3B 0.0241(18) 0.0305(19) 0.0172(17) -0.0009(14) 0.0053(15) 0.0045(15)
C4B 0.0302(19) 0.0206(17) 0.0187(17) -0.0025(14) -0.0034(15) 0.0051(14)
C5B 0.0200(17) 0.0198(17) 0.0184(17) -0.0011(13) -0.0004(13) -0.0020(14)
C6B 0.0222(17) 0.0172(16) 0.0184(16) -0.0033(13) 0.0029(13) -0.0023(14)
O1B 0.0226(13) 0.0294(13) 0.0232(13) 0.0036(9) 0.0059(10) 0.0124(10)
O2B 0.0255(13) 0.0375(15) 0.0264(13) 0.0060(10) -0.0005(11) 0.0096(11)
Cl1B 0.0211(4) 0.0297(5) 0.0182(4) 0.0019(3) 0.0042(3) 0.0045(3)
Cl1S 0.073(5) 0.037(3) 0.031(3) -0.006(3) -0.010(3) 0.008(2)
Cl2S 0.060(3) 0.051(3) 0.133(6) -0.009(2) -0.062(3) 0.029(3)
Cl3S 0.090(7) 0.042(4) 0.087(6) -0.023(4) -0.025(5) -0.004(4)

loop_
_atom_type_symbol
_atom_type_description
_atom_type_scat_dispersion_real
_atom_type_scat_dispersion_imag
_atom_type_scat_source
C C 0.0033 0.0016 'International Tables Vol C Tables 4.2.6.8 and 6.1.1.4'
H H 0.0000 0.0000 'International Tables Vol C Tables 4.2.6.8 and 6.1.1.4'
N N 0.0061 0.0033 'International Tables Vol C Tables 4.2.6.8 and 6.1.1.4'
O O 0.0106 0.0060 'International Tables Vol C Tables 4.2.6.8 and 6.1.1.4'
Cl Cl 0.1484 0.1585 'International Tables Vol C Tables 4.2.6.8 and 6.1.1.4'

loop_
_geom_angle_atom_site_label_1
_geom_angle_atom_site_label_2
_geom_angle_atom_site_label_3
_geom_angle_site_symmetry_1
_geom_angle_site_symmetry_3
_geom_angle
_geom_angle_publ_flag
C2A N1A C6A . . 117.9(3) y
N1A C2A O1A . . 119.0(3) y
N1A C2A C3A . . 122.7(3) y
O1A C2A C3A . . 118.2(3) y
C4A C3A C2A . . 118.1(3) y
C4A C3A H3A . . 121.0 ?
C2A C3A H3A . . 121.0 ?
C3A C4A C5A . . 120.0(3) y
C3A C4A H4A . . 120.0 ?
C5A C4A H4A . . 120.0 ?
C6A C5A O2A . . 124.8(3) y
C6A C5A C4A . . 117.4(3) y
O2A C5A C4A . . 117.7(3) y
N1A C6A C5A . . 123.9(3) y
N1A C6A Cl1A . . 116.1(2) y
C5A C6A Cl1A . . 120.0(2) y
C2A O1A H1A . . 109.5 ?
C5A O2A H2A . . 109.5 ?
C2B N1B C6B . . 117.7(3) y
N1B C2B O1B . . 117.7(3) y
N1B C2B C3B . . 122.5(3) y
O1B C2B C3B . . 119.9(3) y
C4B C3B C2B . . 118.6(3) y
C4B C3B H3B . . 120.7 ?
C2B C3B H3B . . 120.7 ?
C3B C4B C5B . . 120.2(3) y
C3B C4B H4B . . 119.9 ?
C5B C4B H4B . . 119.9 ?
O2B C5B C6B . . 118.9(3) y
O2B C5B C4B . . 124.8(3) y
C6B C5B C4B . . 116.3(3) y
N1B C6B C5B . . 124.8(3) y
N1B C6B Cl1B . . 116.0(2) y
C5B C6B Cl1B . . 119.2(2) y
C2B O1B H1B . . 109.5 ?
C5B O2B H2B . . 109.5 ?
Cl3S C1S Cl1S . . 115.5(8) ?
Cl3S C1S Cl2S . . 111.8(7) ?
Cl1S C1S Cl2S . . 113.3(7) ?
Cl3S C1S H1S . . 105.0 ?
Cl1S C1S H1S . . 105.0 ?
Cl2S C1S H1S . . 105.0 ?

loop_
_geom_bond_atom_site_label_1
_geom_bond_atom_site_label_2
_geom_bond_site_symmetry_2
_geom_bond_distance
_geom_bond_publ_flag
N1A C2A . 1.333(4) y
N1A C6A . 1.340(4) y
C2A O1A . 1.343(3) y
C2A C3A . 1.391(4) y
C3A C4A . 1.373(4) y
C3A H3A . 0.9500 ?
C4A C5A . 1.397(4) y
C4A H4A . 0.9500 ?
C5A C6A . 1.366(4) y
C5A O2A . 1.375(3) y
C6A Cl1A . 1.738(3) y
O1A H1A . 0.8400 ?
O2A H2A . 0.8400 ?
N1B C2B . 1.333(4) y
N1B C6B . 1.334(4) y
C2B O1B . 1.355(4) y
C2B C3B . 1.390(4) y
C3B C4B . 1.370(4) y
C3B H3B . 0.9500 ?
C4B C5B . 1.399(4) y
C4B H4B . 0.9500 ?
C5B O2B . 1.351(4) y
C5B C6B . 1.376(4) y
C6B Cl1B . 1.740(3) y
O1B H1B . 0.8400 ?
O2B H2B . 0.8400 ?
C1S Cl3S . 1.696(11) ?
C1S Cl1S . 1.703(11) ?
C1S Cl2S . 1.726(11) ?
C1S H1S . 1.0000 ?

loop_
_geom_hbond_atom_site_label_D
_geom_hbond_atom_site_label_H
_geom_hbond_atom_site_label_A
_geom_hbond_site_symmetry_A
_geom_hbond_distance_DH
_geom_hbond_distance_HA
_geom_hbond_distance_DA
_geom_hbond_angle_DHA
O1A H1A N1B . 0.84 1.89 2.721(3) 169.2
O2A H2A O2A 3 0.84 1.89 2.647(2) 148.6
O1B H1B N1A . 0.84 1.88 2.707(3) 170.1
O2B H2B O1B 11_667 0.84 1.89 2.723(3) 173.5

loop_
_geom_torsion_atom_site_label_1
_geom_torsion_atom_site_label_2
_geom_torsion_atom_site_label_3
_geom_torsion_atom_site_label_4
_geom_torsion_site_symmetry_1
_geom_torsion_site_symmetry_2
_geom_torsion_site_symmetry_3
_geom_torsion_site_symmetry_4
_geom_torsion
_geom_torsion_publ_flag
C6A N1A C2A O1A . . . . -179.3(3) ?
C6A N1A C2A C3A . . . . 2.4(4) ?
N1A C2A C3A C4A . . . . -1.9(5) ?
O1A C2A C3A C4A . . . . 179.8(3) ?
C2A C3A C4A C5A . . . . 0.4(4) ?
C3A C4A C5A C6A . . . . 0.5(4) ?
C3A C4A C5A O2A . . . . -176.0(3) ?
C2A N1A C6A C5A . . . . -1.4(4) ?
C2A N1A C6A Cl1A . . . . -179.7(2) ?
O2A C5A C6A N1A . . . . 176.3(3) ?
C4A C5A C6A N1A . . . . 0.0(4) ?
O2A C5A C6A Cl1A . . . . -5.6(4) ?
C4A C5A C6A Cl1A . . . . 178.2(2) ?
C6B N1B C2B O1B . . . . -179.5(3) ?
C6B N1B C2B C3B . . . . -0.1(4) ?
N1B C2B C3B C4B . . . . 0.2(5) ?
O1B C2B C3B C4B . . . . 179.7(3) ?
C2B C3B C4B C5B . . . . -0.2(5) ?
C3B C4B C5B O2B . . . . 178.6(3) ?
C3B C4B C5B C6B . . . . 0.1(5) ?
C2B N1B C6B C5B . . . . -0.1(4) ?
C2B N1B C6B Cl1B . . . . 179.4(2) ?
O2B C5B C6B N1B . . . . -178.5(3) ?
C4B C5B C6B N1B . . . . 0.1(5) ?
O2B C5B C6B Cl1B . . . . 2.0(4) ?
C4B C5B C6B Cl1B . . . . -179.4(2) ?
